data_2012341
loop_
_publ_author_name
'Eriksson, Johan'
'Eriksson, Lars'

_publ_section_title
;
 2,2',6,6'-Tetrachloro-4,4'-propane-2,2-diyldiphenol,
 2,2',6-tribromo-4,4'-propane-2,2-diyldiphenol and
 2,2',6,6'-tetrabromo-4,4'-propane-2,2-diyldiphenol
;
_journal_issue 11
_journal_name_full 'Acta Crystallographica Section C'
_journal_page_first 1308
_journal_page_last 1312
_journal_paper_doi 10.1107/S0108270101012112
_journal_volume 57
_journal_year 2001
_chemical_formula_moiety 'C15 H13 Br3 O2'
_chemical_formula_sum 'C15 H13 Br3 O2'
_chemical_formula_weight 464.98
_chemical_name_common 'Tribromo bisphenol A'
_chemical_name_systematic
;
3,3',5'-Tribromo-4,4'-dihydroxy-diphenyl-dimethyl-methane
;
_space_group_IT_number 43
_symmetry_cell_setting orthorhombic
_symmetry_space_group_name_Hall 'F 2 -2d'
_symmetry_space_group_name_H-M 'F d d 2'
_audit_creation_method SHELXL-97
_cell_angle_alpha 90
_cell_angle_beta 90
_cell_angle_gamma 90
_cell_formula_units_Z 16
_cell_length_a 19.545(3)
_cell_length_b 30.971(4)
_cell_length_c 10.0335(19)
_cell_measurement_reflns_used 1230
_cell_measurement_temperature 293(2)
_cell_measurement_theta_max 26.05
_cell_measurement_theta_min 1.65
_cell_volume 6073.6(17)
_computing_cell_refinement 'CELL (Stoe, 1997)'
_computing_data_collection 'EXPOSE (Stoe, 1997)'
_computing_data_reduction 'INTEGRATE (Stoe, 1997)'
_computing_molecular_graphics 'DIAMOND (Bergerhoff, 1996)'
_computing_structure_refinement 'SHELXL97 (Sheldrick, 1997)'
_computing_structure_solution 'SHELXS97 (Sheldrick, 1990)'
_diffrn_ambient_temperature 293(2)
_diffrn_detector_area_resol_mean 6.0
_diffrn_measured_fraction_theta_full .992
_diffrn_measured_fraction_theta_max .992
_diffrn_measurement_device_type 'Stoe IPDS area-detector'
_diffrn_measurement_method 'area detector'
_diffrn_radiation_monochromator graphite
_diffrn_radiation_source 'fine-focus sealed tube'
_diffrn_radiation_type MoK\a
_diffrn_radiation_wavelength .71073
_diffrn_reflns_av_R_equivalents .066
_diffrn_reflns_av_sigmaI/netI .034
_diffrn_reflns_limit_h_max 23
_diffrn_reflns_limit_h_min -23
_diffrn_reflns_limit_k_max 37
_diffrn_reflns_limit_k_min -36
_diffrn_reflns_limit_l_max 12
_diffrn_reflns_limit_l_min -12
_diffrn_reflns_number 10060
_diffrn_reflns_theta_full 25.89
_diffrn_reflns_theta_max 25.89
_diffrn_reflns_theta_min 2.37
_exptl_absorpt_coefficient_mu 7.968
_exptl_absorpt_correction_T_max .167
_exptl_absorpt_correction_T_min .086
_exptl_absorpt_correction_type numerical
_exptl_absorpt_process_details '(X-RED; Stoe, 1997)'
_exptl_crystal_colour colourless
_exptl_crystal_density_diffrn 2.034
_exptl_crystal_density_method 'not measured'
_exptl_crystal_description prism
_exptl_crystal_F_000 3584
_exptl_crystal_size_max .31
_exptl_crystal_size_mid .27
_exptl_crystal_size_min .22
_refine_diff_density_max 1.50
_refine_diff_density_min -.41
_refine_ls_extinction_method none
_refine_ls_goodness_of_fit_ref 1.161
_refine_ls_hydrogen_treatment constr
_refine_ls_matrix_type full
_refine_ls_number_parameters 185
_refine_ls_number_reflns 1559
_refine_ls_number_restraints 1
_refine_ls_restrained_S_all 1.161
_refine_ls_R_factor_all .028
_refine_ls_R_factor_gt .026
_refine_ls_shift/su_max .001
_refine_ls_shift/su_mean .000
_refine_ls_structure_factor_coef Fsqd
_refine_ls_weighting_details 'calc w = 1/[\s^2^(Fo^2^)+(0.04P)^2^] where P=(Fo^2^+2Fc^2^)/3'
_refine_ls_weighting_scheme calc
_refine_ls_wR_factor_ref .063
_reflns_number_gt 1500
_reflns_number_total 1559
_reflns_threshold_expression I>2\s(I)
_cod_data_source_file os1139.cif
_cod_data_source_block II
_cod_original_cell_volume 6073.6(16)
_cod_database_code 2012341
_cod_database_fobs_code 2012341

loop_
_symmetry_equiv_pos_as_xyz
'x, y, z'
'-x, -y, z'
'x+1/4, -y+1/4, z+1/4'
'-x+1/4, y+1/4, z+1/4'
'x, y+1/2, z+1/2'
'-x, -y+1/2, z+1/2'
'x+1/4, -y+3/4, z+3/4'
'-x+1/4, y+3/4, z+3/4'
'x+1/2, y, z+1/2'
'-x+1/2, -y, z+1/2'
'x+3/4, -y+1/4, z+3/4'
'-x+3/4, y+1/4, z+3/4'
'x+1/2, y+1/2, z'
'-x+1/2, -y+1/2, z'
'x+3/4, -y+3/4, z+1/4'
'-x+3/4, y+3/4, z+1/4'

loop_
_atom_site_label
_atom_site_fract_x
_atom_site_fract_y
_atom_site_fract_z
_atom_site_U_iso_or_equiv
_atom_site_adp_type
_atom_site_calc_flag
_atom_site_refinement_flags
_atom_site_occupancy
_atom_site_disorder_assembly
_atom_site_disorder_group
_atom_site_type_symbol
Br1 .04130(3) .251655(17) .20723(6) .01990(14) Uani d . 1 . . Br
Br2 .36051(3) .238662(17) -.14632(5) .02046(14) Uani d . 1 . . Br
Br3 .26465(4) .400527(18) -.32651(5) .02824(16) Uani d . 1 . . Br
O1 .3320(2) .31433(13) -.3416(4) .0237(9) Uani d . 1 . . O
H1 .3586 .2938 -.3424 .036 Uiso calc R 1 . . H
O2 .0917(2) .24357(14) .5008(4) .0245(9) Uani d . 1 . . O
H2 .0524 .2436 .4722 .037 Uiso calc R 1 . . H
C1 .2617(3) .35635(16) .1956(5) .0138(11) Uani d . 1 . . C
C2 .2242(3) .39992(16) .2086(6) .0178(12) Uani d . 1 . . C
H2A .1791 .3975 .1714 .027 Uiso calc R 1 . . H
H2B .2493 .4218 .1616 .027 Uiso calc R 1 . . H
H2C .2209 .4077 .3010 .027 Uiso calc R 1 . . H
C3 .3334(3) .3616(2) .2562(6) .0219(12) Uani d . 1 . . C
H3A .3297 .3746 .3427 .033 Uiso calc R 1 . . H
H3B .3607 .3796 .1993 .033 Uiso calc R 1 . . H
H3C .3546 .3337 .2644 .033 Uiso calc R 1 . . H
C4 .2189(3) .32320(16) .2718(5) .0120(10) Uani d . 1 . . C
C5 .1617(3) .30387(15) .2131(5) .0118(9) Uani d . 1 . . C
H5 .1521 .3088 .1236 .014 Uiso calc R 1 . . H
C6 .1194(3) .27745(17) .2879(5) .0134(10) Uani d . 1 . . C
C7 .1320(3) .26925(17) .4211(6) .0157(11) Uani d . 1 . . C
C8 .1889(3) .28782(18) .4793(6) .0189(11) Uani d . 1 . . C
H8 .1986 .2825 .5686 .023 Uiso calc R 1 . . H
C9 .2314(3) .31417(17) .4056(5) .0158(11) Uani d . 1 . . C
H9 .2695 .3263 .4464 .019 Uiso calc R 1 . . H
C10 .2724(3) .34332(16) .0512(5) .0110(10) Uani d . 1 . . C
C11 .2603(3) .37152(16) -.0552(6) .0162(11) Uani d . 1 . . C
H11 .2390 .3979 -.0391 .019 Uiso calc R 1 . . H
C12 .2795(3) .36073(17) -.1853(5) .0155(11) Uani d . 1 . . C
C13 .3108(3) .32183(18) -.2145(5) .0142(10) Uani d . 1 . . C
C14 .3197(3) .29320(16) -.1094(5) .0135(10) Uani d . 1 . . C
C15 .3013(3) .30340(17) .0206(5) .0140(10) Uani d . 1 . . C
H15 .3083 .2833 .0882 .017 Uiso calc R 1 . . H

loop_
_atom_site_aniso_label
_atom_site_aniso_U_11
_atom_site_aniso_U_22
_atom_site_aniso_U_33
_atom_site_aniso_U_12
_atom_site_aniso_U_13
_atom_site_aniso_U_23
Br1 .0136(3) .0242(3) .0219(3) -.0077(2) -.0028(2) .0005(2)
Br2 .0214(3) .0202(3) .0197(3) .0047(2) .0039(2) -.0015(2)
Br3 .0455(4) .0232(3) .0160(3) .0082(3) -.0032(2) .0040(2)
O1 .029(2) .029(2) .0128(18) .0070(18) -.0002(16) -.0004(16)
O2 .019(2) .032(2) .022(2) -.0091(19) .0000(18) .0102(17)
C1 .008(3) .016(2) .018(3) -.0016(19) .000(2) -.002(2)
C2 .024(3) .012(3) .018(3) .001(2) .006(2) -.002(2)
C3 .016(3) .032(3) .019(3) -.012(2) -.001(2) -.005(2)
C4 .009(3) .014(2) .014(2) .0008(19) .0012(19) .0001(19)
C5 .012(3) .013(2) .010(2) .0000(19) .0000(19) .0004(19)
C6 .006(3) .016(2) .019(3) .0038(19) -.002(2) -.002(2)
C7 .017(3) .013(2) .017(3) .003(2) .004(2) .004(2)
C8 .023(3) .023(3) .011(2) .001(2) -.001(2) .005(2)
C9 .014(3) .019(3) .014(3) -.004(2) -.004(2) .002(2)
C10 .006(2) .015(2) .012(2) -.0034(19) .0007(18) .0011(19)
C11 .017(3) .015(2) .016(3) .003(2) -.002(2) -.001(2)
C12 .018(3) .015(2) .014(2) .001(2) -.004(2) .004(2)
C13 .012(3) .022(2) .009(2) -.003(2) -.0035(19) -.004(2)
C14 .007(3) .015(2) .018(3) .0018(19) -.0023(19) -.002(2)
C15 .010(3) .016(3) .016(3) .001(2) .000(2) .002(2)

loop_
_atom_type_symbol
_atom_type_description
_atom_type_scat_dispersion_real
_atom_type_scat_dispersion_imag
_atom_type_scat_source
C C .0033 .0016 'International Tables Vol C Tables 4.2.6.8 and 6.1.1.4'
H H .0000 .0000 'International Tables Vol C Tables 4.2.6.8 and 6.1.1.4'
Br Br -.2901 2.4595 'International Tables Vol C Tables 4.2.6.8 and 6.1.1.4'
O O .0106 .0060 'International Tables Vol C Tables 4.2.6.8 and 6.1.1.4'

loop_
_geom_angle_atom_site_label_1
_geom_angle_atom_site_label_2
_geom_angle_atom_site_label_3
_geom_angle
_geom_angle_publ_flag
C13 O1 H1 109.5 ?
C7 O2 H2 109.5 ?
C10 C1 C4 112.0(4) yes
C10 C1 C3 106.2(4) yes
C4 C1 C3 111.8(5) yes
C10 C1 C2 112.3(4) yes
C4 C1 C2 106.6(4) yes
C3 C1 C2 107.9(5) yes
C1 C2 H2A 109.5 ?
C1 C2 H2B 109.5 ?
H2A C2 H2B 109.5 ?
C1 C2 H2C 109.5 ?
H2A C2 H2C 109.5 ?
H2B C2 H2C 109.5 ?
C1 C3 H3A 109.5 ?
C1 C3 H3B 109.5 ?
H3A C3 H3B 109.5 ?
C1 C3 H3C 109.5 ?
H3A C3 H3C 109.5 ?
H3B C3 H3C 109.5 ?
C9 C4 C5 117.4(5) yes
C9 C4 C1 121.4(5) yes
C5 C4 C1 121.0(5) yes
C6 C5 C4 120.2(5) ?
C6 C5 H5 119.9 ?
C4 C5 H5 119.9 ?
C7 C6 C5 121.7(5) ?
C7 C6 Br1 118.5(4) ?
C5 C6 Br1 119.8(4) ?
O2 C7 C8 117.1(5) yes
O2 C7 C6 124.4(5) yes
C8 C7 C6 118.5(5) ?
C9 C8 C7 120.2(5) ?
C9 C8 H8 119.9 ?
C7 C8 H8 119.9 ?
C8 C9 C4 122.1(5) ?
C8 C9 H9 119.0 ?
C4 C9 H9 119.0 ?
C15 C10 C11 117.1(5) yes
C15 C10 C1 120.1(4) yes
C11 C10 C1 122.6(5) yes
C12 C11 C10 121.1(5) ?
C12 C11 H11 119.4 ?
C10 C11 H11 119.4 ?
C13 C12 C11 121.7(5) ?
C13 C12 Br3 118.3(4) ?
C11 C12 Br3 120.0(4) ?
O1 C13 C12 118.8(5) yes
O1 C13 C14 124.4(5) yes
C12 C13 C14 116.8(5) ?
C13 C14 C15 122.4(5) ?
C13 C14 Br2 118.1(4) ?
C15 C14 Br2 119.5(4) ?
C14 C15 C10 120.8(5) ?
C14 C15 H15 119.6 ?
C10 C15 H15 119.6 ?

loop_
_geom_bond_atom_site_label_1
_geom_bond_atom_site_label_2
_geom_bond_site_symmetry_2
_geom_bond_distance
_geom_bond_publ_flag
Br1 C6 . 1.903(5) yes
Br2 C14 . 1.905(5) yes
Br3 C12 . 1.900(5) yes
O1 C13 . 1.361(7) ?
O1 H1 . .8200 ?
O2 C7 . 1.376(7) ?
O2 H2 . .8200 ?
C1 C10 . 1.520(7) yes
C1 C4 . 1.528(7) yes
C1 C3 . 1.537(7) yes
C1 C2 . 1.541(7) yes
C2 H2A . .9600 ?
C2 H2B . .9600 ?
C2 H2C . .9600 ?
C3 H3A . .9600 ?
C3 H3B . .9600 ?
C3 H3C . .9600 ?
C4 C9 . 1.393(7) ?
C4 C5 . 1.398(7) ?
C5 C6 . 1.385(7) ?
C5 H5 . .9300 ?
C6 C7 . 1.382(7) ?
C7 C8 . 1.381(8) ?
C8 C9 . 1.380(8) ?
C8 H8 . .9300 ?
C9 H9 . .9300 ?
C10 C15 . 1.393(7) ?
C10 C11 . 1.400(7) ?
C11 C12 . 1.398(8) ?
C11 H11 . .9300 ?
C12 C13 . 1.383(8) ?
C13 C14 . 1.388(7) ?
C14 C15 . 1.390(7) ?
C15 H15 . .9300 ?

loop_
_geom_hbond_atom_site_label_D
_geom_hbond_atom_site_label_H
_geom_hbond_atom_site_label_A
_geom_hbond_site_symmetry_A
_geom_hbond_distance_DH
_geom_hbond_distance_HA
_geom_hbond_distance_DA
_geom_hbond_angle_DHA
_geom_hbond_publ_flag
O1 H1 O2 14_554 .82 2.18 2.818(5) 134 yes

loop_
_geom_torsion_atom_site_label_1
_geom_torsion_atom_site_label_2
_geom_torsion_atom_site_label_3
_geom_torsion_atom_site_label_4
_geom_torsion
_geom_torsion_publ_flag
C10 C1 C4 C9 144.8(5) yes
C3 C1 C4 C9 25.8(7) yes
C2 C1 C4 C9 -92.0(6) yes
C10 C1 C4 C5 -41.3(6) yes
C3 C1 C4 C5 -160.4(5) yes
C2 C1 C4 C5 81.8(6) yes
C9 C4 C5 C6 1.0(7) yes
C1 C4 C5 C6 -173.1(5) yes
C4 C5 C6 C7 -.2(8) ?
C4 C5 C6 Br1 179.6(4) ?
C5 C6 C7 O2 179.5(5) ?
Br1 C6 C7 O2 -.2(7) ?
C5 C6 C7 C8 -.5(8) ?
Br1 C6 C7 C8 179.7(4) ?
O2 C7 C8 C9 -179.6(5) ?
C6 C7 C8 C9 .5(8) ?
C7 C8 C9 C4 .3(9) ?
C5 C4 C9 C8 -1.0(8) ?
C1 C4 C9 C8 173.0(5) ?
C4 C1 C10 C15 -55.7(7) ?
C3 C1 C10 C15 66.7(6) ?
C2 C1 C10 C15 -175.6(5) ?
C4 C1 C10 C11 130.4(5) ?
C3 C1 C10 C11 -107.3(6) ?
C2 C1 C10 C11 10.4(7) ?
C15 C10 C11 C12 -3.1(8) yes
C1 C10 C11 C12 171.1(5) yes
C10 C11 C12 C13 .4(9) ?
C10 C11 C12 Br3 -178.1(4) ?
C11 C12 C13 O1 -176.1(5) ?
Br3 C12 C13 O1 2.4(7) ?
C11 C12 C13 C14 2.6(8) ?
Br3 C12 C13 C14 -178.8(4) ?
O1 C13 C14 C15 175.6(5) ?
C12 C13 C14 C15 -3.0(8) ?
O1 C13 C14 Br2 -2.9(7) ?
C12 C13 C14 Br2 178.4(4) ?
C13 C14 C15 C10 .4(8) ?
Br2 C14 C15 C10 178.9(4) ?
C11 C10 C15 C14 2.7(8) ?
C1 C10 C15 C14 -171.6(5) ?

loop_
_cod_related_entry_id
_cod_related_entry_database
_cod_related_entry_code
1 ChemSpider 72955
